data_4313043
loop_
_publ_author_name
'Michael J. Goldcamp'
'Sara E. Edison'
'Leah N. Squires'
'Dell T. Rosa'
'Neil K. Vowels'
'Nathan L. Coker'
'Jeanette A. Krause Bauer'
'Michael J. Baldwin'

_publ_contact_author_address
;     Department of Chemistry
      University of Cincinnati
      Cincinnati, OH 45221-0172 USA
;
_publ_contact_author_email jeanette.krause@uc.edu
_publ_contact_author_fax '513 556 9239'
_publ_contact_author_name 'Dr. Jeanette A. Krause Bauer'
_publ_contact_author_phone '513 556 9226'
_publ_section_title
;
 Structural and Spectroscopic Studies of Nickel(II) Complexes with a
 Library of Bis(oxime)amine-Containing Ligands
;
_journal_name_full 'Inorganic Chemistry'
_journal_page_first 717
_journal_page_last 728
_journal_paper_doi 10.1021/ic025860q
_journal_volume 42
_journal_year 2003
_chemical_formula_sum 'C28 H42 Cl4 N6 Ni2 O4'
_chemical_formula_weight 785.90
_chemical_name_common '[Ni(PEABOH~2~)Cl]~2~(\m-Cl)~2~'
_chemical_name_systematic
; 
 Nickel(II) (N-phenethyl-N,N-bis(1-propan-2-onyl oxime)amine) 
chloride 
;
_space_group_IT_number 2
_symmetry_cell_setting triclinic
_symmetry_space_group_name_Hall '-P 1'
_symmetry_space_group_name_H-M 'P -1'
_atom_sites_solution_hydrogens mixed
_atom_sites_solution_primary patterson
_atom_sites_solution_secondary difmap
_audit_creation_method SHELXL-97
_cell_angle_alpha 111.4070(10)
_cell_angle_beta 100.9850(10)
_cell_angle_gamma 94.5750(10)
_cell_formula_units_Z 1
_cell_length_a 8.4695(2)
_cell_length_b 10.2688(3)
_cell_length_c 10.5412(2)
_cell_measurement_reflns_used 5688
_cell_measurement_temperature 150(2)
_cell_measurement_theta_max 28.29
_cell_measurement_theta_min 2.87
_cell_volume 826.64(4)
_computing_cell_refinement 'SMART v5.054'
_computing_data_collection 'SMART v5.054'
_computing_data_reduction 'SAINT v5.A06'
_computing_molecular_graphics 'SHELXTL v5.1'
_computing_publication_material 'SHELXTL v5.1'
_computing_structure_refinement 'SHELXTL v5.1'
_computing_structure_solution 'SHELXTL v5.1'
_diffrn_ambient_temperature 150(2)
_diffrn_measured_fraction_theta_full 0.967
_diffrn_measured_fraction_theta_max 0.967
_diffrn_measurement_device_type 'SMART 1K Platform CCD'
_diffrn_measurement_method '\w scans'
_diffrn_radiation_monochromator graphite
_diffrn_radiation_source 'sealed tube'
_diffrn_radiation_type MoK\a
_diffrn_radiation_wavelength 0.71073
_diffrn_reflns_av_R_equivalents 0.0180
_diffrn_reflns_av_sigmaI/netI 0.0244
_diffrn_reflns_limit_h_max 11
_diffrn_reflns_limit_h_min -11
_diffrn_reflns_limit_k_max 13
_diffrn_reflns_limit_k_min -13
_diffrn_reflns_limit_l_max 13
_diffrn_reflns_limit_l_min -14
_diffrn_reflns_number 8658
_diffrn_reflns_theta_full 28.29
_diffrn_reflns_theta_max 28.29
_diffrn_reflns_theta_min 2.87
_exptl_absorpt_coefficient_mu 1.506
_exptl_absorpt_correction_T_max 0.8890
_exptl_absorpt_correction_T_min 0.5842
_exptl_absorpt_correction_type multi-scan
_exptl_absorpt_process_details 'SADABS, Sheldrick,1996'
_exptl_crystal_colour green
_exptl_crystal_density_diffrn 1.579
_exptl_crystal_density_method 'not measured'
_exptl_crystal_description plate
_exptl_crystal_F_000 408
_exptl_crystal_size_max 0.40
_exptl_crystal_size_mid 0.20
_exptl_crystal_size_min 0.08
_refine_diff_density_max 0.357
_refine_diff_density_min -0.244
_refine_diff_density_rms 0.056
_refine_ls_extinction_method none
_refine_ls_goodness_of_fit_ref 1.075
_refine_ls_hydrogen_treatment mixed
_refine_ls_matrix_type full
_refine_ls_number_parameters 199
_refine_ls_number_reflns 3978
_refine_ls_number_restraints 0
_refine_ls_restrained_S_all 1.075
_refine_ls_R_factor_all 0.0285
_refine_ls_R_factor_gt 0.0234
_refine_ls_shift/su_max 0.002
_refine_ls_shift/su_mean 0.000
_refine_ls_structure_factor_coef Fsqd
_refine_ls_weighting_details 'calc w=1/[\s^2^(Fo^2^)+(0.0342P)^2^+0.0247P] where P=(Fo^2^+2Fc^2^)/3'
_refine_ls_weighting_scheme calc
_refine_ls_wR_factor_gt 0.0589
_refine_ls_wR_factor_ref 0.0602
_reflns_number_gt 3448
_reflns_number_total 3978
_reflns_threshold_expression >2sigma(I)
_cod_data_source_file ic025860q_s2_04.cif
_cod_data_source_block 4
_cod_depositor_comments
;
The following automatic conversions were performed:

'_symmetry_cell_setting' value 'Triclinic' changed to 'triclinic'
according to the built-in table from CIF Core dictionary named
'cif_core.dic' version 2.4.1 from 2010-06-29.

Automatic conversion script
Id: cif_fix_values 1646 2011-03-28 12:23:43Z adriana 
;
_cod_original_cell_volume 826.64(3)
_cod_database_code 4313043

loop_
_symmetry_equiv_pos_as_xyz
'x, y, z'
'-x, -y, -z'

loop_
_atom_site_label
_atom_site_type_symbol
_atom_site_fract_x
_atom_site_fract_y
_atom_site_fract_z
_atom_site_U_iso_or_equiv
_atom_site_adp_type
_atom_site_occupancy
_atom_site_symmetry_multiplicity
_atom_site_calc_flag
_atom_site_refinement_flags
_atom_site_disorder_assembly
_atom_site_disorder_group
Ni Ni 0.52041(2) -0.053987(19) 0.644538(19) 0.01409(6) Uani 1 1 d . . .
Cl1 Cl 0.80537(4) 0.05339(4) 0.76157(4) 0.02105(9) Uani 1 1 d . . .
Cl2 Cl 0.56411(4) -0.14117(4) 0.41272(4) 0.01791(8) Uani 1 1 d . . .
O1 O 0.73989(13) -0.26393(12) 0.67848(13) 0.0265(3) Uani 1 1 d . . .
H1 H 0.7955 -0.1823 0.6834 0.040 Uiso 1 1 d . . .
O2 O 0.56461(13) 0.13607(12) 0.95457(11) 0.0231(2) Uani 1 1 d . . .
H2 H 0.6526 0.1367 0.9200 0.035 Uiso 1 1 d . . .
N1 N 0.58129(14) -0.23285(13) 0.67022(13) 0.0173(3) Uani 1 1 d . . .
N2 N 0.45655(14) 0.03911(13) 0.83241(13) 0.0168(2) Uani 1 1 d . . .
N3 N 0.27986(14) -0.17578(13) 0.61415(13) 0.0166(2) Uani 1 1 d . . .
C1 C 0.30875(18) -0.28685(16) 0.67222(17) 0.0206(3) Uani 1 1 d . . .
H1A H 0.2281 -0.3735 0.6140 0.025 Uiso 1 1 calc R . .
H1B H 0.2908 -0.2529 0.7683 0.025 Uiso 1 1 calc R . .
C2 C 0.47738(18) -0.32387(16) 0.67710(15) 0.0184(3) Uani 1 1 d . . .
C3 C 0.5080(2) -0.45695(17) 0.6973(2) 0.0291(4) Uani 1 1 d . . .
H3A H 0.4506 -0.4680 0.7661 0.044 Uiso 1 1 calc R . .
H3B H 0.6252 -0.4519 0.7314 0.044 Uiso 1 1 calc R . .
H3C H 0.4682 -0.5383 0.6078 0.044 Uiso 1 1 calc R . .
C4 C 0.19289(17) -0.07196(16) 0.70208(16) 0.0199(3) Uani 1 1 d . . .
H4A H 0.1038 -0.1233 0.7230 0.024 Uiso 1 1 calc R . .
H4B H 0.1436 -0.0167 0.6497 0.024 Uiso 1 1 calc R . .
C5 C 0.30668(18) 0.02729(16) 0.83701(16) 0.0182(3) Uani 1 1 d . . .
C6 C 0.2392(2) 0.10537(18) 0.95877(17) 0.0244(3) Uani 1 1 d . . .
H6A H 0.2123 0.0419 1.0048 0.037 Uiso 1 1 calc R . .
H6B H 0.1404 0.1389 0.9260 0.037 Uiso 1 1 calc R . .
H6C H 0.3203 0.1866 1.0257 0.037 Uiso 1 1 calc R . .
C7 C 0.18784(17) -0.24128(16) 0.46469(16) 0.0189(3) Uani 1 1 d . . .
H7A H 0.2451 -0.3162 0.4128 0.023 Uiso 1 1 calc R . .
H7B H 0.1897 -0.1680 0.4244 0.023 Uiso 1 1 calc R . .
C8 C 0.00851(18) -0.30698(17) 0.44014(17) 0.0228(3) Uani 1 1 d . . .
H8A H 0.0025 -0.3630 0.4986 0.027 Uiso 1 1 calc R . .
H8B H -0.0568 -0.2302 0.4694 0.027 Uiso 1 1 calc R . .
C9 C -0.06267(17) -0.40161(16) 0.28784(16) 0.0195(3) Uani 1 1 d . . .
C10 C -0.00883(19) -0.53000(17) 0.22666(19) 0.0257(3) Uani 1 1 d . . .
H10 H 0.0744 -0.5577 0.2810 0.031 Uiso 1 1 calc R . .
C11 C -0.0757(2) -0.61770(18) 0.0871(2) 0.0313(4) Uani 1 1 d . . .
H11 H -0.0375 -0.7045 0.0468 0.038 Uiso 1 1 calc R . .
C12 C -0.1975(2) -0.57973(19) 0.00636(19) 0.0330(4) Uani 1 1 d . . .
H12 H -0.2427 -0.6396 -0.0892 0.040 Uiso 1 1 calc R . .
C13 C -0.2527(2) -0.4531(2) 0.06674(19) 0.0308(4) Uani 1 1 d . . .
H13 H -0.3374 -0.4266 0.0126 0.037 Uiso 1 1 calc R . .
C14 C -0.18505(19) -0.36486(17) 0.20579(17) 0.0238(3) Uani 1 1 d . . .
H14 H -0.2232 -0.2778 0.2454 0.029 Uiso 1 1 calc R . .

loop_
_atom_site_aniso_label
_atom_site_aniso_U_11
_atom_site_aniso_U_22
_atom_site_aniso_U_33
_atom_site_aniso_U_23
_atom_site_aniso_U_13
_atom_site_aniso_U_12
Ni 0.01414(9) 0.01520(10) 0.01434(10) 0.00664(8) 0.00462(7) 0.00276(7)
Cl1 0.01564(16) 0.02449(19) 0.02274(19) 0.01021(16) 0.00311(14) 0.00011(14)
Cl2 0.02255(17) 0.01725(17) 0.01752(18) 0.00781(14) 0.00911(14) 0.00745(14)
O1 0.0184(5) 0.0300(6) 0.0408(7) 0.0206(6) 0.0121(5) 0.0116(5)
O2 0.0214(5) 0.0264(6) 0.0153(5) 0.0034(5) 0.0022(4) -0.0018(5)
N1 0.0161(6) 0.0205(6) 0.0179(6) 0.0088(5) 0.0056(5) 0.0067(5)
N2 0.0183(6) 0.0171(6) 0.0129(6) 0.0051(5) 0.0017(5) -0.0001(5)
N3 0.0160(6) 0.0182(6) 0.0160(6) 0.0069(5) 0.0043(5) 0.0029(5)
C1 0.0197(7) 0.0208(8) 0.0242(8) 0.0119(7) 0.0064(6) 0.0006(6)
C2 0.0229(7) 0.0183(7) 0.0151(7) 0.0073(6) 0.0051(6) 0.0038(6)
C3 0.0349(9) 0.0232(8) 0.0369(10) 0.0181(8) 0.0116(8) 0.0082(7)
C4 0.0157(7) 0.0233(8) 0.0203(8) 0.0069(7) 0.0063(6) 0.0037(6)
C5 0.0207(7) 0.0203(7) 0.0168(7) 0.0093(6) 0.0061(6) 0.0055(6)
C6 0.0259(8) 0.0298(9) 0.0186(8) 0.0077(7) 0.0090(6) 0.0091(7)
C7 0.0177(7) 0.0221(8) 0.0165(7) 0.0074(6) 0.0047(6) 0.0011(6)
C8 0.0182(7) 0.0271(8) 0.0202(8) 0.0066(7) 0.0049(6) -0.0005(6)
C9 0.0176(7) 0.0195(7) 0.0196(8) 0.0057(6) 0.0064(6) -0.0026(6)
C10 0.0205(7) 0.0239(8) 0.0340(9) 0.0114(7) 0.0095(7) 0.0022(6)
C11 0.0356(9) 0.0190(8) 0.0358(10) 0.0026(8) 0.0197(8) -0.0021(7)
C12 0.0406(10) 0.0283(9) 0.0214(9) 0.0023(7) 0.0096(8) -0.0128(8)
C13 0.0285(8) 0.0357(10) 0.0256(9) 0.0141(8) -0.0003(7) -0.0039(7)
C14 0.0227(7) 0.0225(8) 0.0244(8) 0.0073(7) 0.0056(6) 0.0028(6)

loop_
_atom_type_symbol
_atom_type_description
_atom_type_scat_dispersion_real
_atom_type_scat_dispersion_imag
_atom_type_scat_source
C C 0.0033 0.0016 'International Tables Vol C Tables 4.2.6.8 and 6.1.1.4'
H H 0.0000 0.0000 'International Tables Vol C Tables 4.2.6.8 and 6.1.1.4'
N N 0.0061 0.0033 'International Tables Vol C Tables 4.2.6.8 and 6.1.1.4'
O O 0.0106 0.0060 'International Tables Vol C Tables 4.2.6.8 and 6.1.1.4'
Cl Cl 0.1484 0.1585 'International Tables Vol C Tables 4.2.6.8 and 6.1.1.4'
Ni Ni 0.3393 1.1124 'International Tables Vol C Tables 4.2.6.8 and 6.1.1.4'

loop_
_geom_angle_atom_site_label_1
_geom_angle_atom_site_label_2
_geom_angle_atom_site_label_3
_geom_angle
_geom_angle_site_symmetry_1
_geom_angle_site_symmetry_3
_geom_angle_publ_flag
N1 Ni N2 97.53(5) . . y
N1 Ni N3 77.73(5) . . y
N2 Ni N3 75.66(5) . . y
N1 Ni Cl2 90.75(4) . . y
N2 Ni Cl2 170.68(3) . . y
N3 Ni Cl2 102.11(3) . . y
N1 Ni Cl2 173.69(4) . 2_656 y
N2 Ni Cl2 87.48(3) . 2_656 y
N3 Ni Cl2 99.93(3) . 2_656 y
Cl2 Ni Cl2 83.988(13) . 2_656 y
N1 Ni Cl1 86.18(4) . . y
N2 Ni Cl1 89.50(4) . . y
N3 Ni Cl1 156.28(3) . . y
Cl2 Ni Cl1 95.343(14) . . y
Cl2 Ni Cl1 97.750(14) 2_656 . y
Ni Cl2 Ni 96.012(13) . 2_656 y
C2 N1 O1 115.67(12) . . y
C2 N1 Ni 122.10(10) . . y
O1 N1 Ni 122.23(9) . . y
C5 N2 O2 115.46(12) . . y
C5 N2 Ni 119.96(10) . . y
O2 N2 Ni 123.72(8) . . y
C4 N3 C7 111.77(11) . . y
C4 N3 C1 109.12(11) . . y
C7 N3 C1 110.71(12) . . y
C4 N3 Ni 104.73(9) . . y
C7 N3 Ni 113.11(9) . . y
C1 N3 Ni 107.10(8) . . y
N3 C1 C2 113.32(12) . . y
N1 C2 C3 126.78(14) . . y
N1 C2 C1 114.97(13) . . y
C3 C2 C1 118.15(13) . . y
N3 C4 C5 111.16(12) . . y
N2 C5 C6 126.24(14) . . y
N2 C5 C4 114.19(13) . . y
C6 C5 C4 119.53(13) . . y
N3 C7 C8 115.09(12) . . y
C9 C8 C7 111.47(12) . . y
C14 C9 C10 118.19(15) . . y
C14 C9 C8 121.09(14) . . y
C10 C9 C8 120.71(14) . . y
C11 C10 C9 120.66(16) . . y
C12 C11 C10 120.59(16) . . y
C11 C12 C13 119.09(17) . . y
C12 C13 C14 120.37(17) . . y
C9 C14 C13 121.09(15) . . y

loop_
_geom_bond_atom_site_label_1
_geom_bond_atom_site_label_2
_geom_bond_distance
_geom_bond_site_symmetry_2
_geom_bond_publ_flag
Ni N1 2.0429(12) . y
Ni N2 2.0584(12) . y
Ni N3 2.2068(12) . y
Ni Cl2 2.3897(4) . y
Ni Cl2 2.4166(4) 2_656 y
Ni Cl1 2.4515(4) . y
O1 N1 1.3993(15) . y
O2 N2 1.3988(15) . y
N1 C2 1.2633(19) . y
N2 C5 1.2773(18) . y
N3 C4 1.4840(18) . y
N3 C7 1.4889(19) . y
N3 C1 1.4942(18) . y
C1 C2 1.503(2) . y
C2 C3 1.493(2) . y
C4 C5 1.501(2) . y
C5 C6 1.490(2) . y
C7 C8 1.545(2) . y
C8 C9 1.511(2) . y
C9 C14 1.387(2) . y
C9 C10 1.396(2) . y
C10 C11 1.389(2) . y
C11 C12 1.382(3) . y
C12 C13 1.386(3) . y
C13 C14 1.388(2) . y
